data_4339577
loop_
_publ_author_name
'Perruchas, Sandrine'
'Flores, Samuel'
'Jousselme, Bruno'
'Lobkovsky, Emil'
'Abru\~na, Hector'
'Disalvo, Francis J.'

_publ_section_title
;
 [W6S8] octahedral tungsten clusters functionalized with thiophene
 derivatives: toward polymerizable building blocks.
;
_journal_issue 21
_journal_name_full 'Inorganic chemistry'
_journal_page_first 8976
_journal_page_last 8987
_journal_paper_doi 10.1021/ic7010748
_journal_volume 46
_journal_year 2007
_chemical_formula_moiety C60H90P6S14W6
_chemical_formula_sum 'C30 H45 P3 S7 W3'
_chemical_formula_weight 1274.54
_chemical_name_common '[W6S8(T-PEt2)6], 2(C6H6)'
_chemical_name_systematic
;
 [W6S8(T-PEt2)6](C6H6)2
;
_space_group_IT_number 2
_symmetry_cell_setting triclinic
_symmetry_space_group_name_Hall '-P 1'
_symmetry_space_group_name_H-M 'P -1'
_atom_sites_solution_hydrogens geom
_atom_sites_solution_primary direct
_atom_sites_solution_secondary difmap
_audit_creation_method SHELXL-97
_cell_angle_alpha 82.066(3)
_cell_angle_beta 67.474(3)
_cell_angle_gamma 60.824(2)
_cell_formula_units_Z 2
_cell_length_a 13.2939(8)
_cell_length_b 13.3562(9)
_cell_length_c 13.3814(9)
_cell_measurement_reflns_used 8078
_cell_measurement_temperature 173(2)
_cell_measurement_theta_max 34.99
_cell_measurement_theta_min 2.33
_cell_volume 1912.7(2)
_computing_cell_refinement 'Bruker SAINT+'
_computing_data_collection 'Bruker SMART'
_computing_data_reduction 'Bruker SAINT+'
_computing_molecular_graphics 'Bruker SHELXTL'
_computing_publication_material 'Bruker SHELXTL'
_computing_structure_refinement 'SHELXL-97 (Sheldrick, 1997)'
_computing_structure_solution 'SHELXS-97 (Sheldrick, 1990)'
_diffrn_ambient_temperature 173(2)
_diffrn_measured_fraction_theta_full 0.980
_diffrn_measured_fraction_theta_max 0.980
_diffrn_measurement_device_type 'Bruker X8 APEX II diffractometer'
_diffrn_measurement_method 'phi and omega scans'
_diffrn_radiation_monochromator graphite
_diffrn_radiation_source 'fine-focus sealed tube'
_diffrn_radiation_type MoK\a
_diffrn_radiation_wavelength 0.71073
_diffrn_reflns_av_R_equivalents 0.0354
_diffrn_reflns_av_sigmaI/netI 0.0436
_diffrn_reflns_limit_h_max 22
_diffrn_reflns_limit_h_min -19
_diffrn_reflns_limit_k_max 22
_diffrn_reflns_limit_k_min -22
_diffrn_reflns_limit_l_max 22
_diffrn_reflns_limit_l_min -22
_diffrn_reflns_number 76491
_diffrn_reflns_theta_full 36.32
_diffrn_reflns_theta_max 36.32
_diffrn_reflns_theta_min 1.75
_exptl_absorpt_coefficient_mu 9.528
_exptl_absorpt_correction_T_max 0.6473
_exptl_absorpt_correction_T_min 0.2516
_exptl_absorpt_correction_type empirical
_exptl_absorpt_process_details ' semi-empirical SADABS'
_exptl_crystal_colour brown
_exptl_crystal_density_diffrn 2.213
_exptl_crystal_density_meas ?
_exptl_crystal_density_method 'not measured'
_exptl_crystal_description prism
_exptl_crystal_F_000 1208
_exptl_crystal_size_max 0.20
_exptl_crystal_size_mid 0.10
_exptl_crystal_size_min 0.05
_refine_diff_density_max 1.916
_refine_diff_density_min -1.593
_refine_diff_density_rms 0.194
_refine_ls_extinction_method none
_refine_ls_goodness_of_fit_ref 1.082
_refine_ls_hydrogen_treatment riding
_refine_ls_matrix_type full
_refine_ls_number_parameters 388
_refine_ls_number_reflns 18193
_refine_ls_number_restraints 0
_refine_ls_restrained_S_all 1.082
_refine_ls_R_factor_all 0.0444
_refine_ls_R_factor_gt 0.0269
_refine_ls_shift/su_max 0.006
_refine_ls_shift/su_mean 0.000
_refine_ls_structure_factor_coef Fsqd
_refine_ls_weighting_details 'calc w=1/[\s^2^(Fo^2^)+(0.0171P)^2^+0.0000P] where P=(Fo^2^+2Fc^2^)/3'
_refine_ls_weighting_scheme calc
_refine_ls_wR_factor_gt 0.0496
_refine_ls_wR_factor_ref 0.0522
_reflns_number_gt 13916
_reflns_number_total 18193
_reflns_threshold_expression >2sigma(I)
_cod_data_source_file ic7010748-file001.cif
_cod_data_source_block 1
_cod_depositor_comments
;
The following automatic conversions were performed:

'_exptl_crystal_density_meas' value 'not measured' was changed to '?'
- the value is perceived as not measured.

Automatic conversion script
Id: cif_fix_values 3008 2015-01-20 13:52:24Z robertas 
;
_cod_original_sg_symbol_Hall -P1
_cod_original_sg_symbol_H-M P-1
_cod_database_code 4339577

loop_
_symmetry_equiv_pos_as_xyz
'x, y, z'
'-x, -y, -z'

loop_
_atom_site_label
_atom_site_type_symbol
_atom_site_fract_x
_atom_site_fract_y
_atom_site_fract_z
_atom_site_U_iso_or_equiv
_atom_site_adp_type
_atom_site_occupancy
_atom_site_symmetry_multiplicity
_atom_site_calc_flag
_atom_site_refinement_flags
W1 W 1.036878(8) 0.868819(7) 0.083099(7) 0.01503(2) Uani 1 1 d .
W2 W 1.030663(8) 1.071733(7) 0.089201(7) 0.01522(2) Uani 1 1 d .
W3 W 0.831692(8) 1.064960(7) 0.092251(7) 0.01534(2) Uani 1 1 d .
S1 S 0.90786(6) 1.00401(5) 0.24279(4) 0.01912(11) Uani 1 1 d .
S2 S 1.21417(5) 0.88810(5) 0.07478(5) 0.01847(11) Uani 1 1 d .
S3 S 0.85108(6) 0.87469(5) 0.07989(5) 0.01890(11) Uani 1 1 d .
S4 S 1.16016(5) 0.75640(5) -0.09129(5) 0.01868(11) Uani 1 1 d .
S5 S 1.00344(7) 0.54563(6) 0.36398(6) 0.03797(17) Uani 1 1 d .
S6 S 1.15279(9) 1.17921(8) 0.38574(7) 0.0499(2) Uani 1 1 d .
S7 S 0.43974(8) 1.38741(7) 0.36013(7) 0.0535(2) Uani 1 1 d .
P1 P 1.09612(6) 0.68252(5) 0.18031(5) 0.01934(12) Uani 1 1 d .
P2 P 1.07777(6) 1.17838(5) 0.19408(5) 0.02173(13) Uani 1 1 d .
P3 P 0.60209(6) 1.16755(5) 0.20522(5) 0.02322(13) Uani 1 1 d .
C1 C 0.9752(2) 0.6683(2) 0.29237(19) 0.0240(5) Uani 1 1 d .
C2 C 0.8528(2) 0.7441(2) 0.3315(2) 0.0313(6) Uani 1 1 d .
H2A H 0.8177 0.8176 0.3040 0.038 Uiso 1 1 calc R
C3 C 0.7822(3) 0.7031(3) 0.4175(2) 0.0391(7) Uani 1 1 d .
H3A H 0.6951 0.7459 0.4531 0.047 Uiso 1 1 calc R
C4 C 0.8513(3) 0.5979(3) 0.4432(2) 0.0396(7) Uani 1 1 d .
H4A H 0.8192 0.5573 0.4989 0.047 Uiso 1 1 calc R
C5 C 1.2141(2) 0.6432(2) 0.2383(2) 0.0285(6) Uani 1 1 d .
H5A H 1.2428 0.5623 0.2581 0.034 Uiso 1 1 calc R
H5B H 1.2859 0.6484 0.1823 0.034 Uiso 1 1 calc R
C6 C 1.1693(3) 0.7178(3) 0.3372(2) 0.0406(7) Uani 1 1 d .
H6A H 1.2367 0.6924 0.3638 0.061 Uiso 1 1 calc R
H6B H 1.0997 0.7115 0.3940 0.061 Uiso 1 1 calc R
H6C H 1.1424 0.7980 0.3181 0.061 Uiso 1 1 calc R
C7 C 1.1636(2) 0.5528(2) 0.0947(2) 0.0280(6) Uani 1 1 d .
H7A H 1.2349 0.5496 0.0308 0.034 Uiso 1 1 calc R
H7B H 1.1954 0.4845 0.1360 0.034 Uiso 1 1 calc R
C8 C 1.0733(3) 0.5470(2) 0.0559(2) 0.0338(6) Uani 1 1 d .
H8A H 1.1151 0.4760 0.0108 0.051 Uiso 1 1 calc R
H8B H 1.0429 0.6132 0.0133 0.051 Uiso 1 1 calc R
H8C H 1.0034 0.5480 0.1186 0.051 Uiso 1 1 calc R
C9 C 1.1172(2) 1.1150(2) 0.31058(19) 0.0257(5) Uani 1 1 d .
C10 C 1.1224(3) 1.0168(3) 0.3525(3) 0.0486(9) Uani 1 1 d .
H10A H 1.1066 0.9680 0.3225 0.058 Uiso 1 1 calc R
C11 C 1.1539(4) 0.9925(3) 0.4462(3) 0.0563(10) Uani 1 1 d .
H11A H 1.1615 0.9256 0.4852 0.068 Uiso 1 1 calc R
C12 C 1.1713(3) 1.0719(3) 0.4736(2) 0.0467(8) Uani 1 1 d .
H12A H 1.1917 1.0698 0.5348 0.056 Uiso 1 1 calc R
C13 C 0.9506(3) 1.3221(2) 0.2501(2) 0.0358(7) Uani 1 1 d .
H13A H 0.9812 1.3627 0.2775 0.043 Uiso 1 1 calc R
H13B H 0.9227 1.3663 0.1916 0.043 Uiso 1 1 calc R
C14 C 0.8415(3) 1.3181(3) 0.3414(2) 0.0490(8) Uani 1 1 d .
H14A H 0.7761 1.3965 0.3685 0.074 Uiso 1 1 calc R
H14B H 0.8681 1.2758 0.4002 0.074 Uiso 1 1 calc R
H14C H 0.8097 1.2793 0.3144 0.074 Uiso 1 1 calc R
C15 C 1.2047(3) 1.2100(2) 0.1143(2) 0.0332(6) Uani 1 1 d .
H15A H 1.1871 1.2533 0.0515 0.040 Uiso 1 1 calc R
H15B H 1.2091 1.2594 0.1594 0.040 Uiso 1 1 calc R
C16 C 1.3304(3) 1.1008(3) 0.0731(2) 0.0421(7) Uani 1 1 d .
H16A H 1.3950 1.1222 0.0310 0.063 Uiso 1 1 calc R
H16B H 1.3271 1.0523 0.0271 0.063 Uiso 1 1 calc R
H16C H 1.3492 1.0585 0.1350 0.063 Uiso 1 1 calc R
C17 C 0.5582(2) 1.2502(2) 0.3253(2) 0.0299(6) Uani 1 1 d .
C18 C 0.6109(2) 1.2088(2) 0.4076(2) 0.0369(7) Uani 1 1 d .
H18A H 0.6763 1.1340 0.4070 0.044 Uiso 1 1 calc R
C19 C 0.5495(3) 1.2978(3) 0.4907(3) 0.0560(10) Uani 1 1 d .
H19A H 0.5719 1.2886 0.5521 0.067 Uiso 1 1 calc R
C20 C 0.4598(3) 1.3932(3) 0.4757(3) 0.0519(9) Uani 1 1 d .
H20A H 0.4112 1.4590 0.5249 0.062 Uiso 1 1 calc R
C21 C 0.5034(2) 1.2695(2) 0.1331(2) 0.0352(6) Uani 1 1 d .
H21A H 0.5067 1.2254 0.0772 0.042 Uiso 1 1 calc R
H21B H 0.4170 1.3067 0.1854 0.042 Uiso 1 1 calc R
C22 C 0.5355(3) 1.3641(2) 0.0778(2) 0.0389(7) Uani 1 1 d .
H22A H 0.4771 1.4132 0.0422 0.058 Uiso 1 1 calc R
H22B H 0.6198 1.3290 0.0236 0.058 Uiso 1 1 calc R
H22C H 0.5301 1.4105 0.1322 0.058 Uiso 1 1 calc R
C23 C 0.5224(3) 1.0802(3) 0.2569(2) 0.0411(7) Uani 1 1 d .
H23A H 0.4322 1.1321 0.2789 0.049 Uiso 1 1 calc R
H23B H 0.5468 1.0277 0.1966 0.049 Uiso 1 1 calc R
C24 C 0.5456(3) 1.0114(3) 0.3483(3) 0.0593(10) Uani 1 1 d .
H24A H 0.4988 0.9687 0.3693 0.089 Uiso 1 1 calc R
H24B H 0.5194 1.0622 0.4097 0.089 Uiso 1 1 calc R
H24C H 0.6342 0.9573 0.3272 0.089 Uiso 1 1 calc R
C1S C 0.5310(4) 0.7968(3) 0.1998(3) 0.0640(11) Uani 1 1 d .
H1SA H 0.4973 0.8774 0.1928 0.077 Uiso 1 1 calc R
C2S C 0.6439(4) 0.7356(3) 0.2099(3) 0.0581(10) Uani 1 1 d .
H2SA H 0.6874 0.7740 0.2118 0.070 Uiso 1 1 calc R
C3S C 0.6946(3) 0.6184(3) 0.2174(3) 0.0452(8) Uani 1 1 d .
H3SA H 0.7737 0.5756 0.2232 0.054 Uiso 1 1 calc R
C4S C 0.6302(3) 0.5636(3) 0.2163(3) 0.0467(8) Uani 1 1 d .
H4SA H 0.6644 0.4828 0.2221 0.056 Uiso 1 1 calc R
C5S C 0.5162(3) 0.6260(3) 0.2069(3) 0.0490(9) Uani 1 1 d .
H5SA H 0.4724 0.5878 0.2053 0.059 Uiso 1 1 calc R
C6S C 0.4656(3) 0.7419(3) 0.1999(3) 0.0532(9) Uani 1 1 d .
H6SA H 0.3860 0.7849 0.1950 0.064 Uiso 1 1 calc R

loop_
_atom_site_aniso_label
_atom_site_aniso_U_11
_atom_site_aniso_U_22
_atom_site_aniso_U_33
_atom_site_aniso_U_23
_atom_site_aniso_U_13
_atom_site_aniso_U_12
W1 0.02020(5) 0.01297(4) 0.01368(4) 0.00256(3) -0.00952(4) -0.00712(3)
W2 0.02073(5) 0.01363(4) 0.01364(4) 0.00138(3) -0.00969(4) -0.00748(3)
W3 0.01922(5) 0.01412(4) 0.01345(4) 0.00146(3) -0.00823(3) -0.00695(3)
S1 0.0257(3) 0.0190(3) 0.0139(3) 0.0022(2) -0.0095(2) -0.0101(2)
S2 0.0215(3) 0.0178(3) 0.0184(3) 0.0025(2) -0.0118(2) -0.0079(2)
S3 0.0244(3) 0.0186(3) 0.0182(3) 0.0037(2) -0.0107(2) -0.0121(2)
S4 0.0233(3) 0.0144(2) 0.0179(3) 0.0004(2) -0.0098(2) -0.0068(2)
S5 0.0448(5) 0.0341(4) 0.0394(4) 0.0209(3) -0.0197(4) -0.0234(3)
S6 0.0881(7) 0.0619(5) 0.0375(4) 0.0139(4) -0.0416(5) -0.0520(5)
S7 0.0574(6) 0.0374(4) 0.0402(5) -0.0053(4) -0.0059(4) -0.0110(4)
P1 0.0245(3) 0.0164(3) 0.0201(3) 0.0055(2) -0.0131(3) -0.0094(2)
P2 0.0300(4) 0.0205(3) 0.0202(3) 0.0003(2) -0.0140(3) -0.0123(3)
P3 0.0226(3) 0.0254(3) 0.0210(3) -0.0006(2) -0.0059(3) -0.0120(3)
C1 0.0368(15) 0.0246(12) 0.0209(12) 0.0088(10) -0.0163(11) -0.0196(11)
C2 0.0307(16) 0.0345(14) 0.0318(15) 0.0098(12) -0.0152(12) -0.0168(12)
C3 0.0285(16) 0.0508(18) 0.0345(16) 0.0074(14) -0.0098(13) -0.0186(14)
C4 0.0476(19) 0.0567(19) 0.0321(16) 0.0210(14) -0.0199(14) -0.0381(16)
C5 0.0285(14) 0.0314(13) 0.0314(14) 0.0125(11) -0.0195(12) -0.0148(11)
C6 0.052(2) 0.0452(17) 0.0415(18) 0.0046(14) -0.0301(15) -0.0266(15)
C7 0.0347(15) 0.0173(11) 0.0293(14) 0.0048(10) -0.0146(12) -0.0092(11)
C8 0.0527(19) 0.0271(13) 0.0317(15) 0.0028(11) -0.0192(14) -0.0237(13)
C9 0.0340(15) 0.0317(13) 0.0187(12) 0.0001(10) -0.0141(11) -0.0172(12)
C10 0.089(3) 0.0386(16) 0.050(2) 0.0188(14) -0.054(2) -0.0357(18)
C11 0.099(3) 0.0483(19) 0.050(2) 0.0240(16) -0.056(2) -0.040(2)
C12 0.066(2) 0.063(2) 0.0266(16) 0.0098(14) -0.0304(16) -0.0336(18)
C13 0.0503(19) 0.0230(13) 0.0358(16) -0.0052(11) -0.0232(14) -0.0114(13)
C14 0.046(2) 0.0461(18) 0.0342(17) -0.0129(14) -0.0116(15) -0.0048(15)
C15 0.0486(18) 0.0432(16) 0.0276(14) 0.0062(12) -0.0204(13) -0.0324(15)
C16 0.0341(17) 0.070(2) 0.0348(17) 0.0036(15) -0.0155(14) -0.0316(16)
C17 0.0268(15) 0.0316(14) 0.0245(14) -0.0068(11) -0.0004(11) -0.0135(12)
C18 0.0180(13) 0.0437(16) 0.0340(16) -0.0263(13) -0.0077(11) 0.0019(11)
C19 0.046(2) 0.083(3) 0.0375(19) -0.0239(18) -0.0051(16) -0.031(2)
C20 0.050(2) 0.054(2) 0.0397(19) -0.0237(16) 0.0058(16) -0.0257(18)
C21 0.0238(15) 0.0388(15) 0.0354(16) -0.0011(12) -0.0131(12) -0.0067(12)
C22 0.0348(17) 0.0305(14) 0.0319(16) 0.0062(12) -0.0127(13) -0.0023(12)
C23 0.0445(19) 0.0459(17) 0.0389(18) 0.0014(14) -0.0079(14) -0.0310(15)
C24 0.061(2) 0.0433(19) 0.064(2) 0.0145(17) -0.0150(19) -0.0259(18)
C1S 0.094(3) 0.045(2) 0.090(3) 0.035(2) -0.065(3) -0.044(2)
C2S 0.067(3) 0.076(3) 0.066(3) 0.021(2) -0.032(2) -0.058(2)
C3S 0.0241(16) 0.056(2) 0.049(2) -0.0065(16) -0.0116(14) -0.0134(15)
C4S 0.043(2) 0.0331(16) 0.061(2) -0.0105(15) -0.0236(17) -0.0090(14)
C5S 0.049(2) 0.0449(18) 0.072(2) 0.0006(17) -0.0350(18) -0.0251(16)
C6S 0.050(2) 0.0452(19) 0.083(3) 0.0158(18) -0.050(2) -0.0206(16)

loop_
_atom_type_symbol
_atom_type_description
_atom_type_scat_dispersion_real
_atom_type_scat_dispersion_imag
_atom_type_scat_source
C C 0.0033 0.0016 'International Tables Vol C Tables 4.2.6.8 and 6.1.1.4'
H H 0.0000 0.0000 'International Tables Vol C Tables 4.2.6.8 and 6.1.1.4'
P P 0.1023 0.0942 'International Tables Vol C Tables 4.2.6.8 and 6.1.1.4'
S S 0.1246 0.1234 'International Tables Vol C Tables 4.2.6.8 and 6.1.1.4'
W W -0.8490 6.8722 'International Tables Vol C Tables 4.2.6.8 and 6.1.1.4'

loop_
_geom_angle_atom_site_label_1
_geom_angle_atom_site_label_2
_geom_angle_atom_site_label_3
_geom_angle
_geom_angle_site_symmetry_1
_geom_angle_site_symmetry_3
S3 W1 S1 89.38(2) . .
S3 W1 S2 172.191(18) . .
S1 W1 S2 89.10(2) . .
S3 W1 S4 90.29(2) . .
S1 W1 S4 172.269(18) . .
S2 W1 S4 90.19(2) . .
S3 W1 P1 93.541(19) . .
S1 W1 P1 98.38(2) . .
S2 W1 P1 94.259(19) . .
S4 W1 P1 89.35(2) . .
S3 W1 W3 117.123(14) . 2_775
S1 W1 W3 116.957(14) . 2_775
S2 W1 W3 57.164(14) . 2_775
S4 W1 W3 56.636(14) . 2_775
P1 W1 W3 131.756(16) . 2_775
S3 W1 W2 57.093(14) . 2_775
S1 W1 W2 116.954(14) . 2_775
S2 W1 W2 117.177(14) . 2_775
S4 W1 W2 56.855(14) . 2_775
P1 W1 W2 131.373(14) . 2_775
W3 W1 W2 60.094(5) 2_775 2_775
S3 W1 W3 56.813(14) . .
S1 W1 W3 57.091(14) . .
S2 W1 W3 116.266(14) . .
S4 W1 W3 116.682(14) . .
P1 W1 W3 138.187(15) . .
W3 W1 W3 89.844(7) 2_775 .
W2 W1 W3 59.900(5) 2_775 .
S3 W1 W2 116.622(13) . .
S1 W1 W2 57.115(14) . .
S2 W1 W2 56.453(13) . .
S4 W1 W2 116.466(14) . .
P1 W1 W2 138.542(14) . .
W3 W1 W2 59.883(5) 2_775 .
W2 W1 W2 89.913(5) 2_775 .
W3 W1 W2 59.844(6) . .
S2 W2 S4 172.741(18) . 2_775
S2 W2 S3 89.96(2) . 2_775
S4 W2 S3 90.31(2) 2_775 2_775
S2 W2 S1 89.19(2) . .
S4 W2 S1 89.55(2) 2_775 .
S3 W2 S1 172.131(18) 2_775 .
S2 W2 P2 94.98(2) . .
S4 W2 P2 92.28(2) 2_775 .
S3 W2 P2 88.77(2) 2_775 .
S1 W2 P2 99.10(2) . .
S2 W2 W1 117.474(14) . 2_775
S4 W2 W1 57.092(14) 2_775 2_775
S3 W2 W1 56.894(14) 2_775 2_775
S1 W2 W1 116.923(14) . 2_775
P2 W2 W1 130.109(15) . 2_775
S2 W2 W3 57.310(14) . 2_775
S4 W2 W3 117.227(14) 2_775 2_775
S3 W2 W3 56.872(14) 2_775 2_775
S1 W2 W3 116.500(14) . 2_775
P2 W2 W3 132.289(16) . 2_775
W1 W2 W3 60.208(5) 2_775 2_775
S2 W2 W3 117.016(14) . .
S4 W2 W3 56.645(14) 2_775 .
S3 W2 W3 116.767(14) 2_775 .
S1 W2 W3 57.043(14) . .
P2 W2 W3 137.395(16) . .
W1 W2 W3 59.936(4) 2_775 .
W3 W2 W3 89.931(5) 2_775 .
S2 W2 W1 57.011(14) . .
S4 W2 W1 116.649(14) 2_775 .
S3 W2 W1 116.663(14) 2_775 .
S1 W2 W1 56.699(13) . .
P2 W2 W1 139.689(14) . .
W1 W2 W1 90.087(5) 2_775 .
W3 W2 W1 59.841(5) 2_775 .
W3 W2 W1 60.036(4) . .
S4 W3 S3 172.88(2) 2_775 .
S4 W3 S2 90.424(18) 2_775 2_775
S3 W3 S2 89.608(18) . 2_775
S4 W3 S1 89.812(19) 2_775 .
S3 W3 S1 89.178(19) . .
S2 W3 S1 172.07(2) 2_775 .
S4 W3 P3 89.86(2) 2_775 .
S3 W3 P3 97.25(2) . .
S2 W3 P3 90.28(2) 2_775 .
S1 W3 P3 97.65(2) . .
S4 W3 W1 57.199(14) 2_775 2_775
S3 W3 W1 117.324(15) . 2_775
S2 W3 W1 56.954(15) 2_775 2_775
S1 W3 W1 117.035(15) . 2_775
P3 W3 W1 129.611(15) . 2_775
S4 W3 W2 117.421(14) 2_775 2_775
S3 W3 W2 57.098(14) . 2_775
S2 W3 W2 56.540(14) 2_775 2_775
S1 W3 W2 116.608(14) . 2_775
P3 W3 W2 134.592(15) . 2_775
W1 W3 W2 60.276(6) 2_775 2_775
S4 W3 W2 56.970(14) 2_775 .
S3 W3 W2 116.925(14) . .
S2 W3 W2 116.845(14) 2_775 .
S1 W3 W2 57.121(14) . .
P3 W3 W2 134.867(15) . .
W1 W3 W2 59.970(5) 2_775 .
W2 W3 W2 90.069(6) 2_775 .
S4 W3 W1 117.059(15) 2_775 .
S3 W3 W1 56.840(15) . .
S2 W3 W1 116.388(14) 2_775 .
S1 W3 W1 56.753(14) . .
P3 W3 W1 140.234(15) . .
W1 W3 W1 90.156(6) 2_775 .
W2 W3 W1 59.892(6) 2_775 .
W2 W3 W1 60.120(6) . .
W1 S1 W3 66.156(15) . .
W1 S1 W2 66.186(16) . .
W3 S1 W2 65.836(15) . .
W2 S2 W1 66.536(16) . .
W2 S2 W3 66.150(15) . 2_775
W1 S2 W3 65.883(15) . 2_775
W3 S3 W1 66.347(15) . .
W3 S3 W2 66.030(15) . 2_775
W1 S3 W2 66.013(16) . 2_775
W3 S4 W2 66.384(15) 2_775 2_775
W3 S4 W1 66.165(14) 2_775 .
W2 S4 W1 66.053(15) 2_775 .
C4 S5 C1 92.28(13) . .
C12 S6 C9 91.75(14) . .
C20 S7 C17 92.63(16) . .
C1 P1 C5 102.23(12) . .
C1 P1 C7 101.58(11) . .
C5 P1 C7 101.17(12) . .
C1 P1 W1 117.78(8) . .
C5 P1 W1 116.78(8) . .
C7 P1 W1 114.79(8) . .
C9 P2 C15 102.54(12) . .
C9 P2 C13 102.00(12) . .
C15 P2 C13 101.60(13) . .
C9 P2 W2 118.85(8) . .
C15 P2 W2 115.15(9) . .
C13 P2 W2 114.37(9) . .
C17 P3 C21 104.14(13) . .
C17 P3 C23 103.13(13) . .
C21 P3 C23 98.40(14) . .
C17 P3 W3 115.90(9) . .
C21 P3 W3 115.13(9) . .
C23 P3 W3 117.76(10) . .
C2 C1 S5 109.72(19) . .
C2 C1 P1 128.10(19) . .
S5 C1 P1 122.14(15) . .
C1 C2 C3 113.4(2) . .
C1 C2 H2A 123.3 . .
C3 C2 H2A 123.3 . .
C4 C3 C2 112.8(3) . .
C4 C3 H3A 123.6 . .
C2 C3 H3A 123.6 . .
C3 C4 S5 111.8(2) . .
C3 C4 H4A 124.1 . .
S5 C4 H4A 124.1 . .
C6 C5 P1 113.73(19) . .
C6 C5 H5A 108.8 . .
P1 C5 H5A 108.8 . .
C6 C5 H5B 108.8 . .
P1 C5 H5B 108.8 . .
H5A C5 H5B 107.7 . .
C5 C6 H6A 109.5 . .
C5 C6 H6B 109.5 . .
H6A C6 H6B 109.5 . .
C5 C6 H6C 109.5 . .
H6A C6 H6C 109.5 . .
H6B C6 H6C 109.5 . .
C8 C7 P1 113.67(18) . .
C8 C7 H7A 108.8 . .
P1 C7 H7A 108.8 . .
C8 C7 H7B 108.8 . .
P1 C7 H7B 108.8 . .
H7A C7 H7B 107.7 . .
C7 C8 H8A 109.5 . .
C7 C8 H8B 109.5 . .
H8A C8 H8B 109.5 . .
C7 C8 H8C 109.5 . .
H8A C8 H8C 109.5 . .
H8B C8 H8C 109.5 . .
C10 C9 S6 110.09(19) . .
C10 C9 P2 127.5(2) . .
S6 C9 P2 122.44(15) . .
C9 C10 C11 113.4(3) . .
C9 C10 H10A 123.3 . .
C11 C10 H10A 123.3 . .
C12 C11 C10 113.0(3) . .
C12 C11 H11A 123.5 . .
C10 C11 H11A 123.5 . .
C11 C12 S6 111.8(2) . .
C11 C12 H12A 124.1 . .
S6 C12 H12A 124.1 . .
C14 C13 P2 112.5(2) . .
C14 C13 H13A 109.1 . .
P2 C13 H13A 109.1 . .
C14 C13 H13B 109.1 . .
P2 C13 H13B 109.1 . .
H13A C13 H13B 107.8 . .
C13 C14 H14A 109.5 . .
C13 C14 H14B 109.5 . .
H14A C14 H14B 109.5 . .
C13 C14 H14C 109.5 . .
H14A C14 H14C 109.5 . .
H14B C14 H14C 109.5 . .
C16 C15 P2 112.55(19) . .
C16 C15 H15A 109.1 . .
P2 C15 H15A 109.1 . .
C16 C15 H15B 109.1 . .
P2 C15 H15B 109.1 . .
H15A C15 H15B 107.8 . .
C15 C16 H16A 109.5 . .
C15 C16 H16B 109.5 . .
H16A C16 H16B 109.5 . .
C15 C16 H16C 109.5 . .
H16A C16 H16C 109.5 . .
H16B C16 H16C 109.5 . .
C18 C17 S7 110.32(19) . .
C18 C17 P3 125.7(2) . .
S7 C17 P3 123.89(17) . .
C19 C18 C17 109.1(3) . .
C19 C18 H18A 125.4 . .
C17 C18 H18A 125.4 . .
C20 C19 C18 114.8(3) . .
C20 C19 H19A 122.6 . .
C18 C19 H19A 122.6 . .
C19 C20 S7 113.1(2) . .
C19 C20 H20A 123.5 . .
S7 C20 H20A 123.5 . .
C22 C21 P3 116.5(2) . .
C22 C21 H21A 108.2 . .
P3 C21 H21A 108.2 . .
C22 C21 H21B 108.2 . .
P3 C21 H21B 108.2 . .
H21A C21 H21B 107.3 . .
C21 C22 H22A 109.5 . .
C21 C22 H22B 109.5 . .
H22A C22 H22B 109.5 . .
C21 C22 H22C 109.5 . .
H22A C22 H22C 109.5 . .
H22B C22 H22C 109.5 . .
C24 C23 P3 116.2(2) . .
C24 C23 H23A 108.2 . .
P3 C23 H23A 108.2 . .
C24 C23 H23B 108.2 . .
P3 C23 H23B 108.2 . .
H23A C23 H23B 107.4 . .
C23 C24 H24A 109.5 . .
C23 C24 H24B 109.5 . .
H24A C24 H24B 109.5 . .
C23 C24 H24C 109.5 . .
H24A C24 H24C 109.5 . .
H24B C24 H24C 109.5 . .
C2S C1S C6S 120.3(3) . .
C2S C1S H1SA 119.8 . .
C6S C1S H1SA 119.8 . .
C1S C2S C3S 120.1(3) . .
C1S C2S H2SA 120.0 . .
C3S C2S H2SA 120.0 . .
C2S C3S C4S 119.7(3) . .
C2S C3S H3SA 120.2 . .
C4S C3S H3SA 120.2 . .
C5S C4S C3S 119.9(3) . .
C5S C4S H4SA 120.1 . .
C3S C4S H4SA 120.1 . .
C6S C5S C4S 120.6(3) . .
C6S C5S H5SA 119.7 . .
C4S C5S H5SA 119.7 . .
C5S C6S C1S 119.5(3) . .
C5S C6S H6SA 120.3 . .
C1S C6S H6SA 120.3 . .

loop_
_geom_bond_atom_site_label_1
_geom_bond_atom_site_label_2
_geom_bond_distance
_geom_bond_site_symmetry_2
W1 S3 2.4496(6) .
W1 S1 2.4507(6) .
W1 S2 2.4529(6) .
W1 S4 2.4543(6) .
W1 P1 2.5464(6) .
W1 W3 2.67083(19) 2_775
W1 W2 2.6717(2) 2_775
W1 W3 2.68027(19) .
W1 W2 2.6825(2) .
W2 S2 2.4373(6) .
W2 S4 2.4477(6) 2_775
W2 S3 2.4551(6) 2_775
W2 S1 2.4623(6) .
W2 P2 2.5467(6) .
W2 W1 2.6718(2) 2_775
W2 W3 2.6720(2) 2_775
W2 W3 2.6751(2) .
W3 S4 2.4387(6) 2_775
W3 S3 2.4488(6) .
W3 S2 2.4587(6) 2_775
W3 S1 2.4601(6) .
W3 P3 2.5373(7) .
W3 W1 2.67083(18) 2_775
W3 W2 2.6720(2) 2_775
S2 W3 2.4587(6) 2_775
S3 W2 2.4551(6) 2_775
S4 W3 2.4387(6) 2_775
S4 W2 2.4477(6) 2_775
S5 C4 1.699(3) .
S5 C1 1.728(2) .
S6 C12 1.705(3) .
S6 C9 1.722(2) .
S7 C20 1.685(4) .
S7 C17 1.707(3) .
P1 C1 1.801(3) .
P1 C5 1.832(2) .
P1 C7 1.835(2) .
P2 C9 1.803(2) .
P2 C15 1.832(3) .
P2 C13 1.835(3) .
P3 C17 1.812(3) .
P3 C21 1.836(3) .
P3 C23 1.840(3) .
C1 C2 1.354(4) .
C2 C3 1.414(4) .
C2 H2A 0.9500 .
C3 C4 1.337(4) .
C3 H3A 0.9500 .
C4 H4A 0.9500 .
C5 C6 1.511(4) .
C5 H5A 0.9900 .
C5 H5B 0.9900 .
C6 H6A 0.9800 .
C6 H6B 0.9800 .
C6 H6C 0.9800 .
C7 C8 1.515(4) .
C7 H7A 0.9900 .
C7 H7B 0.9900 .
C8 H8A 0.9800 .
C8 H8B 0.9800 .
C8 H8C 0.9800 .
C9 C10 1.333(4) .
C10 C11 1.418(4) .
C10 H10A 0.9500 .
C11 C12 1.313(4) .
C11 H11A 0.9500 .
C12 H12A 0.9500 .
C13 C14 1.516(4) .
C13 H13A 0.9900 .
C13 H13B 0.9900 .
C14 H14A 0.9800 .
C14 H14B 0.9800 .
C14 H14C 0.9800 .
C15 C16 1.537(4) .
C15 H15A 0.9900 .
C15 H15B 0.9900 .
C16 H16A 0.9800 .
C16 H16B 0.9800 .
C16 H16C 0.9800 .
C17 C18 1.434(4) .
C18 C19 1.428(4) .
C18 H18A 0.9500 .
C19 C20 1.310(5) .
C19 H19A 0.9500 .
C20 H20A 0.9500 .
C21 C22 1.533(4) .
C21 H21A 0.9900 .
C21 H21B 0.9900 .
C22 H22A 0.9800 .
C22 H22B 0.9800 .
C22 H22C 0.9800 .
C23 C24 1.462(4) .
C23 H23A 0.9900 .
C23 H23B 0.9900 .
C24 H24A 0.9800 .
C24 H24B 0.9800 .
C24 H24C 0.9800 .
C1S C2S 1.366(5) .
C1S C6S 1.384(4) .
C1S H1SA 0.9500 .
C2S C3S 1.376(5) .
C2S H2SA 0.9500 .
C3S C4S 1.377(4) .
C3S H3SA 0.9500 .
C4S C5S 1.376(4) .
C4S H4SA 0.9500 .
C5S C6S 1.361(4) .
C5S H5SA 0.9500 .
C6S H6SA 0.9500 .
